data_7102686
loop_
_publ_author_name
'Tatsumi, Yasuki'
'Naga, Tomoki'
'Nakashima, Hiromitsu'
'Murahashi, Tetsuro'
'Kurosawa, Hideo'

_publ_section_title
;
 Stepwise growth of polypalladium chains in 1,4-diphenyl-1,3-butadiene
 sandwich complexes.
;
_journal_issue 12
_journal_name_full 'Chemical communications (Cambridge, England)'
_journal_page_first 1430
_journal_page_last 1431
_journal_paper_doi 10.1039/b403098b
_journal_year 2004
_chemical_formula_sum 'C102 H64 B2 Cl12 F48 Pd3'
_chemical_formula_weight 2967.81
_space_group_IT_number 14
_symmetry_cell_setting monoclinic
_symmetry_Int_Tables_number 14
_symmetry_space_group_name_Hall '-P 2ybc'
_symmetry_space_group_name_H-M 'P 1 21/c 1'
_audit_creation_date 'Wed Apr  7 18:54:19 2004'
_audit_creation_method 'by teXsan'
_cell_angle_alpha 90
_cell_angle_beta 102.91(1)
_cell_angle_gamma 90
_cell_formula_units_Z 2
_cell_length_a 17.981(2)
_cell_length_b 12.556(5)
_cell_length_c 26.639(5)
_cell_measurement_temperature 223.2
_cell_volume 5861(2)
_computing_cell_refinement PROCESS
_computing_data_collection PROCESS
_computing_data_reduction 'teXsan Ver. 1.11'
_computing_publication_material 'teXsan Ver. 1.11'
_computing_structure_refinement 'teXsan Ver. 1.10'
_computing_structure_solution 'DIRDIF94 (PATTY)'
_diffrn_detector_area_resol_mean 10.00
_diffrn_measured_fraction_theta_full 0.2529
_diffrn_measured_fraction_theta_max 0.2529
_diffrn_measurement_device_type 'Rigaku RAXIS-CS Imaging Plate'
_diffrn_measurement_method \w
_diffrn_radiation_type 'Mo K\a'
_diffrn_radiation_wavelength 0.7107
_diffrn_reflns_limit_h_max 25
_diffrn_reflns_limit_h_min 0
_diffrn_reflns_limit_k_max 17
_diffrn_reflns_limit_k_min 0
_diffrn_reflns_limit_l_max 30
_diffrn_reflns_limit_l_min -37
_diffrn_reflns_number 8556
_diffrn_reflns_theta_full 29.96
_diffrn_reflns_theta_max 29.96
_exptl_absorpt_coefficient_mu 0.850
_exptl_absorpt_correction_type none
_exptl_crystal_colour red
_exptl_crystal_density_diffrn 1.681
_exptl_crystal_density_method 'not measured'
_exptl_crystal_description prismatic
_exptl_crystal_size_max 0.200
_exptl_crystal_size_mid 0.200
_exptl_crystal_size_min 0.100
_refine_diff_density_max 0.94
_refine_diff_density_min -0.86
_refine_ls_extinction_method none
_refine_ls_goodness_of_fit_ref 2.471
_refine_ls_hydrogen_treatment noref
_refine_ls_number_parameters 785
_refine_ls_number_reflns 8505
_refine_ls_R_factor_gt 0.0872
_refine_ls_shift/su_max 0.1060
_refine_ls_structure_factor_coef F
_refine_ls_weighting_scheme unit
_refine_ls_wR_factor_ref 0.0810
_reflns_number_gt 8505
_reflns_number_total 2812
_reflns_threshold_expression F^2^>2.0\s(F^2^)
_cod_data_source_file b403098b.txt
_cod_data_source_block mura
_cod_original_formula_sum 'C102 H64 B2 Cl12 F48 Pd3 '
_cod_database_code 7102686

loop_
_symmetry_equiv_pos_as_xyz
x,y,z
-x,1/2+y,1/2-z
-x,-y,-z
x,1/2-y,1/2+z

loop_
_atom_site_label
_atom_site_type_symbol
_atom_site_fract_x
_atom_site_fract_y
_atom_site_fract_z
_atom_site_U_iso_or_equiv
_atom_site_adp_type
_atom_site_occupancy
_atom_site_calc_flag
_atom_site_refinement_flags
Pd(1) Pd 0.15411(3) 0.00738(6) 0.03484(3) 0.0551(2) Uani 1.00 d .
Pd(2) Pd 0.0000 0.0000 0.0000 0.0444(2) Uani 1.00 d S
Cl(1) Cl 0.6780(4) 0.2498(6) 0.2814(3) 0.229(3) Uani 1.00 d .
Cl(2) Cl 0.7897(5) 0.1322(6) 0.3471(3) 0.264(4) Uani 1.00 d .
Cl(3) Cl -0.2455(9) -0.167(2) 0.2384(5) 0.242(8) Uani 0.50 d P
Cl(4) Cl -0.276(2) -0.163(2) 0.3312(6) 0.35(1) Uani 0.50 d P
Cl(5) Cl -0.302(1) -0.271(3) 0.2953(7) 0.88(3) Uani 1.00 d .
Cl(6) Cl -0.0054(5) 0.2056(6) 0.6292(2) 0.244(4) Uani 1.00 d .
Cl(7) Cl 0.070(2) 0.084(2) 0.6534(9) 0.45(2) Uani 0.50 d P
Cl(8) Cl 0.053(1) 0.056(1) 0.6986(6) 0.250(8) Uani 0.50 d P
F(1) F 0.0335(4) -0.0142(7) 0.1580(2) 0.123(3) Uani 1.00 d .
F(2) F 0.1417(5) 0.0407(6) 0.1538(2) 0.132(3) Uani 1.00 d .
F(3) F 0.1263(4) -0.1162(5) 0.1770(2) 0.099(2) Uani 1.00 d .
F(4) F 0.0875(5) 0.3159(7) 0.3291(5) 0.183(5) Uani 1.00 d .
F(5) F 0.0229(6) 0.2096(9) 0.3547(4) 0.171(5) Uani 1.00 d .
F(6) F -0.0095(5) 0.2607(8) 0.2794(3) 0.165(4) Uani 1.00 d .
F(7) F 0.4248(9) -0.003(2) 0.2098(5) 0.257(9) Uani 1.00 d .
F(8) F 0.5273(7) 0.056(1) 0.2437(5) 0.250(7) Uani 1.00 d .
F(9) F 0.492(1) -0.093(1) 0.2614(7) 0.262(9) Uani 1.00 d .
F(10) F 0.5037(4) 0.3459(6) 0.3588(3) 0.124(3) Uani 1.00 d .
F(11) F 0.3882(5) 0.3686(6) 0.3624(5) 0.181(4) Uani 1.00 d .
F(12) F 0.4622(6) 0.3037(6) 0.4224(4) 0.149(4) Uani 1.00 d .
F(13) F 0.0757(5) 0.0670(10) 0.4793(4) 0.177(5) Uani 1.00 d .
F(14) F 0.1226(5) 0.054(1) 0.5483(4) 0.206(6) Uani 1.00 d .
F(15) F 0.0934(6) -0.0796(7) 0.5078(7) 0.288(8) Uani 1.00 d .
F(16) F 0.4580(5) 0.078(1) 0.5442(4) 0.178(5) Uani 1.00 d .
F(17) F 0.4422(8) -0.0674(10) 0.5627(6) 0.254(7) Uani 1.00 d .
F(18) F 0.4016(5) 0.055(2) 0.5979(3) 0.265(7) Uani 1.00 d .
F(19) F 0.1222(5) -0.3880(8) 0.2994(4) 0.184(4) Uani 1.00 d .
F(20) F 0.1878(5) -0.5089(7) 0.3356(6) 0.232(6) Uani 1.00 d .
F(21) F 0.1332(7) -0.415(1) 0.3756(5) 0.223(7) Uani 1.00 d .
F(22) F 0.4844(5) -0.3083(9) 0.4452(5) 0.189(5) Uani 1.00 d .
F(23) F 0.4549(7) -0.4444(8) 0.414(1) 0.369(9) Uani 1.00 d .
F(24) F 0.4931(7) -0.337(2) 0.3777(5) 0.308(10) Uani 1.00 d .
C(1) C 0.2447(6) -0.122(1) 0.0791(4) 0.091(4) Uani 1.00 d .
C(2) C 0.1855(6) -0.1649(8) 0.0410(4) 0.066(3) Uani 1.00 d .
C(3) C 0.1077(5) -0.1491(7) 0.0469(3) 0.058(3) Uani 1.00 d .
C(4) C -0.0410(5) 0.1652(6) -0.0092(3) 0.052(3) Uani 1.00 d .
C(5) C 0.0331(5) 0.1576(7) -0.0200(4) 0.057(3) Uani 1.00 d .
C(6) C 0.1008(5) 0.1656(7) 0.0178(4) 0.058(3) Uani 1.00 d .
C(7) C 0.1779(5) 0.1697(7) 0.0099(4) 0.064(3) Uani 1.00 d .
C(8) C 0.2386(6) 0.167(1) 0.0532(5) 0.103(5) Uani 1.00 d .
C(9) C 0.3150(7) 0.162(2) 0.0471(6) 0.136(7) Uani 1.00 d .
C(10) C 0.3282(7) 0.158(1) -0.0008(6) 0.124(6) Uani 1.00 d .
C(11) C 0.2700(7) 0.156(1) -0.0430(5) 0.109(5) Uani 1.00 d .
C(12) C 0.1951(6) 0.1620(9) -0.0394(4) 0.081(4) Uani 1.00 d .
C(13) C 0.3204(6) -0.125(1) 0.0731(5) 0.114(5) Uani 1.00 d .
C(14) C 0.3358(7) -0.169(1) 0.0290(6) 0.113(5) Uani 1.00 d .
C(15) C 0.2767(7) -0.2116(10) -0.0085(4) 0.088(4) Uani 1.00 d .
C(16) C 0.2033(5) -0.2074(8) -0.0042(4) 0.068(3) Uani 1.00 d .
C(17) C 0.1992(4) 0.0173(6) 0.3239(3) 0.042(2) Uani 1.00 d .
C(18) C 0.1555(5) 0.1033(7) 0.3344(3) 0.050(2) Uani 1.00 d .
C(19) C 0.0946(5) 0.1444(7) 0.2985(3) 0.057(3) Uani 1.00 d .
C(20) C 0.0764(5) 0.1049(7) 0.2486(3) 0.059(3) Uani 1.00 d .
C(21) C 0.1200(5) 0.0233(6) 0.2361(3) 0.051(2) Uani 1.00 d .
C(22) C 0.1793(4) -0.0213(6) 0.2730(3) 0.046(2) Uani 1.00 d .
C(23) C 0.1051(6) -0.0165(9) 0.1818(3) 0.068(3) Uani 1.00 d .
C(24) C 0.0493(7) 0.232(1) 0.3131(5) 0.087(4) Uani 1.00 d .
C(25) C 0.2719(4) -0.0070(6) 0.4255(3) 0.044(2) Uani 1.00 d .
C(26) C 0.2029(4) -0.0093(7) 0.4417(3) 0.048(2) Uani 1.00 d .
C(27) C 0.1995(5) 0.0022(8) 0.4926(3) 0.057(2) Uani 1.00 d .
C(28) C 0.2649(5) 0.0129(9) 0.5303(3) 0.068(3) Uani 1.00 d .
C(29) C 0.3340(5) 0.0128(8) 0.5162(3) 0.061(3) Uani 1.00 d .
C(30) C 0.3367(4) 0.0034(7) 0.4641(3) 0.048(2) Uani 1.00 d .
C(31) C 0.1232(6) 0.001(1) 0.5064(5) 0.089(4) Uani 1.00 d .
C(32) C 0.4063(7) 0.020(1) 0.5559(5) 0.100(5) Uani 1.00 d .
C(33) C 0.3462(4) 0.0361(6) 0.3489(3) 0.045(2) Uani 1.00 d .
C(34) C 0.3832(5) -0.0041(8) 0.3112(3) 0.066(3) Uani 1.00 d .
C(35) C 0.4379(6) 0.0526(9) 0.2942(4) 0.075(4) Uani 1.00 d .
C(36) C 0.4597(6) 0.1536(9) 0.3138(4) 0.073(3) Uani 1.00 d .
C(37) C 0.4256(4) 0.1950(7) 0.3507(3) 0.052(2) Uani 1.00 d .
C(38) C 0.3701(4) 0.1354(6) 0.3677(3) 0.045(2) Uani 1.00 d .
C(39) C 0.477(2) 0.003(2) 0.2554(9) 0.168(10) Uani 1.00 d .
C(40) C 0.4453(6) 0.3012(8) 0.3703(5) 0.079(4) Uani 1.00 d .
C(41) C 0.2861(4) -0.1563(6) 0.3621(3) 0.042(2) Uani 1.00 d .
C(42) C 0.3596(4) -0.2013(6) 0.3796(3) 0.052(2) Uani 1.00 d .
C(43) C 0.3717(5) -0.3100(7) 0.3831(4) 0.066(3) Uani 1.00 d .
C(44) C 0.3093(6) -0.3794(7) 0.3685(4) 0.076(3) Uani 1.00 d .
C(45) C 0.2389(6) -0.3389(7) 0.3526(4) 0.071(3) Uani 1.00 d .
C(46) C 0.2270(5) -0.2293(7) 0.3487(3) 0.055(3) Uani 1.00 d .
C(47) C 0.1715(8) -0.4110(10) 0.3392(7) 0.102(5) Uani 1.00 d .
C(48) C 0.4484(7) -0.356(1) 0.4071(9) 0.141(7) Uani 1.00 d .
C(49) C 0.732(3) 0.143(2) 0.293(1) 0.41(2) Uani 1.00 d .
C(50) C -0.331(2) -0.217(3) 0.314(1) 0.11(1) Uani 0.50 d P
C(51) C -0.255(2) -0.277(2) 0.267(1) 0.11(1) Uani 0.50 d P
C(52) C -0.005(2) 0.080(3) 0.663(2) 0.13(1) Uiso 0.50 d P
C(53) C 0.118(2) 0.187(3) 0.6421(9) 0.17(1) Uani 0.50 d P
B(1) B 0.2753(5) -0.0273(6) 0.3652(3) 0.039(2) Uani 1.00 d .
H(1) H 0.3563 0.1605 0.0773 0.1648 Uiso 1.00 calc .
H(2) H 0.1539 0.1621 -0.0697 0.0982 Uiso 1.00 calc .
H(3) H 0.3797 0.1536 -0.0048 0.1484 Uiso 1.00 calc .
H(4) H 0.2812 0.1512 -0.0761 0.1293 Uiso 1.00 calc .
H(5) H 0.3597 -0.0970 0.0987 0.1402 Uiso 1.00 calc .
H(6) H 0.3853 -0.1699 0.0237 0.1325 Uiso 1.00 calc .
H(7) H 0.1635 -0.2322 -0.0319 0.0826 Uiso 1.00 calc .
H(8) H 0.2887 -0.2466 -0.0375 0.1013 Uiso 1.00 calc .
H(9) H 0.1675 0.1347 0.3676 0.0590 Uiso 1.00 calc .
H(10) H 0.0351 0.1340 0.2235 0.0696 Uiso 1.00 calc .
H(11) H 0.2074 -0.0786 0.2634 0.0559 Uiso 1.00 calc .
H(12) H 0.3477 0.1657 0.3934 0.0540 Uiso 1.00 calc .
H(13) H 0.4965 0.1921 0.3008 0.0858 Uiso 1.00 calc .
H(14) H 0.3680 -0.0722 0.2965 0.0794 Uiso 1.00 calc .
H(15) H 0.3170 -0.4546 0.3696 0.0914 Uiso 1.00 calc .
H(16) H 0.4016 -0.1545 0.3889 0.0600 Uiso 1.00 calc .
H(17) H 0.1764 -0.2033 0.3366 0.0658 Uiso 1.00 calc .
H(18) H 0.1563 -0.0196 0.4167 0.0586 Uiso 1.00 calc .
H(19) H 0.2622 0.0211 0.5653 0.0827 Uiso 1.00 calc .
H(20) H 0.3857 0.0046 0.4554 0.0587 Uiso 1.00 calc .
H(21) H 0.1095 -0.1519 0.0845 0.0555 Uiso 1.00 calc .
H(22) H 0.2413 -0.0978 0.1132 0.0555 Uiso 1.00 calc .
H(23) H -0.0389 0.1922 0.0216 0.0555 Uiso 1.00 calc .
H(24) H 0.2273 0.1705 0.0866 0.1208 Uiso 1.00 calc .
H(25) H 0.0371 0.1476 -0.0558 0.0507 Uiso 1.00 calc .
H(26) H 0.0951 0.1675 0.0536 0.0507 Uiso 1.00 calc .
H(27) H 0.7073 0.0788 0.2826 0.4758 Uiso 1.00 calc .
H(28) H 0.7700 0.1462 0.2661 0.4758 Uiso 1.00 calc .
Pd(1*) Pd -0.15411(3) -0.00738(6) -0.03484(3) 0.0551(2) Uani 1.00 d .
C(4*) C 0.0410(5) -0.1652(6) 0.0092(3) 0.052(3) Uani 1.00 d .
C(5*) C -0.0331(5) -0.1576(7) 0.0200(4) 0.057(3) Uani 1.00 d .
C(3*) C -0.1077(5) 0.1491(7) -0.0469(3) 0.058(3) Uani 1.00 d .
C(1*) C -0.2447(6) 0.122(1) -0.0791(4) 0.091(4) Uani 1.00 d .
C(2*) C -0.1855(6) 0.1649(8) -0.0410(4) 0.066(3) Uani 1.00 d .
C(6*) C -0.1008(5) -0.1656(7) -0.0178(4) 0.058(3) Uani 1.00 d .
C(7*) C -0.1779(5) -0.1697(7) -0.0099(4) 0.064(3) Uani 1.00 d .
C(8*) C -0.2386(6) -0.167(1) -0.0532(5) 0.103(5) Uani 1.00 d .
H(23*) H 0.0389 -0.1922 -0.0216 0.0555 Uiso 1.00 calc .
H(25*) H -0.0371 -0.1476 0.0558 0.0507 Uiso 1.00 calc .
H(21*) H -0.1095 0.1519 -0.0845 0.0555 Uiso 1.00 calc .
C(13*) C -0.3204(6) 0.125(1) -0.0731(5) 0.114(5) Uani 1.00 d .
H(22*) H -0.2413 0.0978 -0.1132 0.0555 Uiso 1.00 calc .
C(16*) C -0.2033(5) 0.2074(8) 0.0042(4) 0.068(3) Uani 1.00 d .
H(26*) H -0.0951 -0.1675 -0.0536 0.0507 Uiso 1.00 calc .
C(12*) C -0.1951(6) -0.1620(9) 0.0394(4) 0.081(4) Uani 1.00 d .
C(9*) C -0.3150(7) -0.162(2) -0.0471(6) 0.136(7) Uani 1.00 d .
H(24*) H -0.2273 -0.1705 -0.0866 0.1208 Uiso 1.00 calc .
C(14*) C -0.3358(7) 0.169(1) -0.0290(6) 0.113(5) Uani 1.00 d .
H(5*) H -0.3597 0.0970 -0.0987 0.1402 Uiso 1.00 calc .
C(15*) C -0.2767(7) 0.2116(10) 0.0085(4) 0.088(4) Uani 1.00 d .
H(7*) H -0.1635 0.2322 0.0319 0.0826 Uiso 1.00 calc .
C(11*) C -0.2700(7) -0.156(1) 0.0430(5) 0.109(5) Uani 1.00 d .
H(2*) H -0.1539 -0.1621 0.0697 0.0982 Uiso 1.00 calc .
C(10*) C -0.3282(7) -0.158(1) 0.0008(6) 0.124(6) Uani 1.00 d .
H(1*) H -0.3563 -0.1605 -0.0773 0.1648 Uiso 1.00 calc .
H(6*) H -0.3853 0.1699 -0.0237 0.1325 Uiso 1.00 calc .
H(8*) H -0.2887 0.2466 0.0375 0.1013 Uiso 1.00 calc .
H(4*) H -0.2812 -0.1512 0.0761 0.1293 Uiso 1.00 calc .
H(3*) H -0.3797 -0.1536 0.0048 0.1484 Uiso 1.00 calc .

loop_
_atom_site_aniso_label
_atom_site_aniso_U_11
_atom_site_aniso_U_22
_atom_site_aniso_U_33
_atom_site_aniso_U_12
_atom_site_aniso_U_13
_atom_site_aniso_U_23
Pd(1) 0.0398(3) 0.0716(5) 0.0548(4) 0.0007(3) 0.0124(3) -0.0081(4)
Pd(2) 0.0394(4) 0.0465(4) 0.0479(5) 0.0004(4) 0.0110(4) -0.0022(4)
Cl(1) 0.221(7) 0.223(7) 0.218(7) -0.019(5) -0.001(5) 0.099(5)
Cl(2) 0.35(1) 0.181(6) 0.230(8) 0.045(7) -0.002(8) 0.024(6)
Cl(3) 0.23(1) 0.32(2) 0.17(1) -0.06(1) 0.04(1) -0.05(1)
Cl(4) 0.56(4) 0.35(3) 0.12(1) -0.09(3) 0.01(2) -0.01(1)
Cl(5) 0.43(3) 1.72(10) 0.41(3) 0.02(4) -0.09(2) -0.43(4)
Cl(6) 0.328(10) 0.248(8) 0.140(5) 0.068(7) 0.022(6) 0.006(5)
Cl(7) 0.59(5) 0.55(4) 0.28(2) 0.34(4) 0.26(3) 0.17(3)
Cl(8) 0.39(2) 0.20(1) 0.18(1) 0.01(1) 0.09(2) 0.07(1)
F(1) 0.086(4) 0.198(8) 0.066(4) 0.025(5) -0.022(4) -0.045(5)
F(2) 0.209(9) 0.144(7) 0.056(4) -0.072(6) 0.059(5) -0.021(4)
F(3) 0.139(6) 0.094(5) 0.055(4) 0.018(4) 0.005(4) -0.023(3)
F(4) 0.126(7) 0.099(6) 0.31(1) 0.024(5) 0.027(8) -0.100(8)
F(5) 0.20(1) 0.20(1) 0.144(8) 0.120(9) 0.094(7) 0.015(7)
F(6) 0.151(7) 0.201(9) 0.111(6) 0.129(7) -0.040(6) -0.058(6)
F(7) 0.30(2) 0.37(3) 0.147(10) -0.01(2) 0.14(1) -0.11(1)
F(8) 0.27(1) 0.27(1) 0.31(1) -0.14(1) 0.26(1) -0.16(1)
F(9) 0.40(2) 0.17(1) 0.32(2) 0.06(1) 0.30(2) -0.03(1)
F(10) 0.108(5) 0.100(5) 0.188(8) -0.059(4) 0.082(5) -0.033(5)
F(11) 0.095(6) 0.055(4) 0.37(2) -0.001(4) 0.014(8) -0.041(7)
F(12) 0.22(1) 0.106(6) 0.136(7) -0.086(7) 0.082(7) -0.057(6)
F(13) 0.095(6) 0.24(1) 0.22(1) 0.066(7) 0.098(7) 0.083(9)
F(14) 0.125(7) 0.37(2) 0.157(9) -0.009(9) 0.093(7) -0.09(1)
F(15) 0.191(10) 0.073(5) 0.71(3) -0.011(6) 0.34(2) 0.00(1)
F(16) 0.081(5) 0.31(2) 0.127(8) -0.068(8) -0.018(5) -0.015(8)
F(17) 0.21(1) 0.16(1) 0.28(2) 0.024(9) -0.18(1) 0.01(1)
F(18) 0.108(7) 0.59(3) 0.078(6) 0.02(1) -0.015(6) -0.13(1)
F(19) 0.131(7) 0.151(8) 0.21(1) -0.083(6) -0.092(8) 0.050(7)
F(20) 0.125(7) 0.077(6) 0.44(2) -0.038(5) -0.058(10) -0.037(9)
F(21) 0.19(1) 0.25(2) 0.24(1) -0.16(1) 0.05(1) -0.05(1)
F(22) 0.092(6) 0.18(1) 0.24(1) 0.048(6) -0.067(8) -0.042(9)
F(23) 0.129(9) 0.061(6) 0.79(4) 0.034(6) -0.16(2) -0.03(1)
F(24) 0.130(9) 0.63(4) 0.18(1) 0.22(2) 0.058(9) 0.09(2)
C(1) 0.051(6) 0.16(1) 0.063(7) 0.031(7) 0.007(6) -0.015(7)
C(2) 0.063(6) 0.079(7) 0.058(6) 0.022(5) 0.019(5) 0.012(5)
C(3) 0.063(6) 0.063(6) 0.050(5) 0.017(4) 0.015(5) 0.003(4)
C(4) 0.065(6) 0.044(4) 0.049(5) 0.005(4) 0.017(5) 0.000(4)
C(5) 0.067(6) 0.045(5) 0.062(6) -0.007(4) 0.019(5) 0.003(4)
C(6) 0.058(5) 0.055(5) 0.068(6) -0.010(4) 0.026(5) -0.011(4)
C(7) 0.049(5) 0.062(6) 0.081(7) -0.014(4) 0.014(5) -0.014(5)
C(8) 0.059(7) 0.16(1) 0.092(9) -0.034(7) 0.025(7) -0.033(9)
C(9) 0.053(7) 0.23(2) 0.12(1) -0.039(10) 0.004(8) -0.01(1)
C(10) 0.055(7) 0.20(2) 0.13(1) -0.040(9) 0.036(8) -0.01(1)
C(11) 0.078(8) 0.15(1) 0.11(1) -0.036(8) 0.046(8) -0.014(9)
C(12) 0.067(7) 0.100(8) 0.084(8) -0.021(6) 0.032(6) -0.003(6)
C(13) 0.053(7) 0.18(1) 0.10(1) 0.036(8) 0.004(7) -0.031(10)
C(14) 0.056(7) 0.19(2) 0.10(1) 0.036(8) 0.021(7) -0.012(10)
C(15) 0.085(8) 0.108(9) 0.078(8) 0.036(7) 0.036(7) -0.012(7)
C(16) 0.058(6) 0.075(6) 0.070(7) 0.022(5) 0.016(5) -0.005(5)
C(17) 0.040(4) 0.036(4) 0.053(5) 0.000(3) 0.015(4) -0.003(3)
C(18) 0.048(5) 0.060(5) 0.041(5) 0.005(4) 0.009(4) -0.006(4)
C(19) 0.058(5) 0.064(6) 0.051(5) 0.012(4) 0.015(5) -0.006(4)
C(20) 0.051(5) 0.070(6) 0.049(5) 0.012(4) 0.000(4) 0.004(4)
C(21) 0.055(5) 0.051(5) 0.046(5) 0.000(4) 0.010(4) -0.005(3)
C(22) 0.047(4) 0.044(5) 0.050(5) 0.002(3) 0.016(4) -0.002(3)
C(23) 0.074(6) 0.083(7) 0.042(5) 0.010(6) 0.006(5) -0.012(5)
C(24) 0.090(8) 0.080(8) 0.082(8) 0.039(7) 0.001(7) -0.016(6)
C(25) 0.040(4) 0.044(4) 0.049(4) -0.004(4) 0.012(3) -0.003(4)
C(26) 0.039(4) 0.057(5) 0.049(4) -0.009(4) 0.013(4) -0.003(4)
C(27) 0.050(4) 0.070(5) 0.054(5) -0.001(5) 0.019(4) -0.004(5)
C(28) 0.065(6) 0.091(7) 0.053(5) 0.006(6) 0.021(5) -0.007(5)
C(29) 0.051(5) 0.080(7) 0.051(5) -0.001(5) 0.010(4) -0.001(5)
C(30) 0.036(4) 0.058(5) 0.049(5) 0.002(4) 0.007(4) -0.001(4)
C(31) 0.071(7) 0.13(1) 0.082(8) 0.013(8) 0.047(6) 0.008(8)
C(32) 0.071(8) 0.16(1) 0.057(7) -0.002(9) -0.006(7) -0.005(8)
C(33) 0.049(4) 0.042(4) 0.048(5) 0.001(3) 0.019(4) 0.001(3)
C(34) 0.077(6) 0.067(6) 0.063(5) -0.015(5) 0.038(5) -0.013(5)
C(35) 0.094(8) 0.080(7) 0.066(6) -0.003(6) 0.048(6) -0.009(5)
C(36) 0.071(6) 0.082(7) 0.079(7) -0.004(5) 0.044(6) 0.011(6)
C(37) 0.043(4) 0.051(5) 0.063(6) -0.010(4) 0.016(4) 0.007(4)
C(38) 0.038(4) 0.049(4) 0.052(5) 0.006(3) 0.020(4) 0.001(3)
C(39) 0.28(3) 0.13(1) 0.16(2) -0.07(2) 0.18(2) -0.06(1)
C(40) 0.064(6) 0.059(6) 0.12(1) -0.011(5) 0.038(7) -0.013(6)
C(41) 0.039(4) 0.044(4) 0.045(4) -0.003(3) 0.011(4) -0.006(3)
C(42) 0.043(4) 0.042(4) 0.071(6) -0.005(3) 0.015(4) -0.018(4)
C(43) 0.052(5) 0.052(5) 0.087(7) 0.003(4) 0.000(5) -0.005(5)
C(44) 0.068(6) 0.047(5) 0.104(9) 0.006(5) -0.002(6) -0.015(5)
C(45) 0.067(6) 0.052(5) 0.084(8) -0.011(5) -0.002(6) -0.002(5)
C(46) 0.046(5) 0.053(5) 0.062(6) -0.002(4) 0.002(4) -0.002(4)
C(47) 0.080(8) 0.058(7) 0.15(1) -0.025(6) -0.013(9) -0.001(8)
C(48) 0.052(7) 0.09(1) 0.27(2) 0.015(7) 0.01(1) -0.10(1)
C(49) 0.76(8) 0.18(2) 0.17(2) 0.17(4) -0.17(4) -0.02(2)
C(50) 0.10(2) 0.17(3) 0.06(2) 0.02(2) 0.03(2) -0.01(2)
C(51) 0.10(2) 0.09(2) 0.14(3) 0.03(2) 0.04(2) -0.04(2)
C(53) 0.20(3) 0.25(4) 0.05(1) -0.18(3) 0.00(2) 0.02(2)
B(1) 0.035(4) 0.041(4) 0.043(5) -0.003(3) 0.014(4) -0.002(3)
Pd(1*) 0.0398(3) 0.0716(5) 0.0548(4) 0.0007(3) 0.0124(3) -0.0081(4)
C(4*) 0.065(6) 0.044(4) 0.049(5) 0.005(4) 0.017(5) 0.000(4)
C(5*) 0.067(6) 0.045(5) 0.062(6) -0.007(4) 0.019(5) 0.003(4)
C(3*) 0.063(6) 0.063(6) 0.050(5) 0.017(4) 0.015(5) 0.003(4)
C(1*) 0.051(6) 0.16(1) 0.063(7) 0.031(7) 0.007(6) -0.015(7)
C(2*) 0.063(6) 0.079(7) 0.058(6) 0.022(5) 0.019(5) 0.012(5)
C(6*) 0.058(5) 0.055(5) 0.068(6) -0.010(4) 0.026(5) -0.011(4)
C(7*) 0.049(5) 0.062(6) 0.081(7) -0.014(4) 0.014(5) -0.014(5)
C(8*) 0.059(7) 0.16(1) 0.092(9) -0.034(7) 0.025(7) -0.033(9)
C(13*) 0.053(7) 0.18(1) 0.10(1) 0.036(8) 0.004(7) -0.031(10)
C(16*) 0.058(6) 0.075(6) 0.070(7) 0.022(5) 0.016(5) -0.005(5)
C(12*) 0.067(7) 0.100(8) 0.084(8) -0.021(6) 0.032(6) -0.003(6)
C(9*) 0.053(7) 0.23(2) 0.12(1) -0.039(10) 0.004(8) -0.01(1)
C(14*) 0.056(7) 0.19(2) 0.10(1) 0.036(8) 0.021(7) -0.012(10)
C(15*) 0.085(8) 0.108(9) 0.078(8) 0.036(7) 0.036(7) -0.012(7)
C(11*) 0.078(8) 0.15(1) 0.11(1) -0.036(8) 0.046(8) -0.014(9)
C(10*) 0.055(7) 0.20(2) 0.13(1) -0.040(9) 0.036(8) -0.01(1)

loop_
_atom_type_symbol
_atom_type_description
_atom_type_scat_dispersion_real
_atom_type_scat_dispersion_imag
_atom_type_scat_source
C C 0.003 0.002
;International Tables for Crystallography
(1992, Vol. C, Tables 4.2.6.8 and 6.1.1.1)
;
H H 0.000 0.000
;International Tables for Crystallography
(1992, Vol. C, Table 6.1.1.2)
;
Pd Pd -0.999 1.007
;International Tables for Crystallography
(1992, Vol. C, Tables 4.2.6.8 and 6.1.1.1)
;
B B 0.001 0.001
;International Tables for Crystallography
(1992, Vol. C, Tables 4.2.6.8 and 6.1.1.1)
;
F F 0.017 0.010
;International Tables for Crystallography
(1992, Vol. C, Tables 4.2.6.8 and 6.1.1.1)
;
Cl Cl 0.148 0.159
;International Tables for Crystallography
(1992, Vol. C, Tables 4.2.6.8 and 6.1.1.1)
;

loop_
_geom_angle_atom_site_label_1
_geom_angle_atom_site_label_2
_geom_angle_atom_site_label_3
_geom_angle
_geom_angle_site_symmetry_1
_geom_angle_site_symmetry_3
_geom_angle_publ_flag
Pd(2) Pd(1) C(1) 132.3(3) . . yes
Pd(2) Pd(1) C(2) 102.3(3) . . yes
Pd(2) Pd(1) C(3) 67.9(2) . . yes
Pd(2) Pd(1) C(6) 66.3(2) . . yes
Pd(2) Pd(1) C(7) 100.2(2) . . yes
Pd(2) Pd(1) C(8) 128.1(3) . . yes
C(1) Pd(1) C(2) 35.2(4) . . yes
C(1) Pd(1) C(3) 64.5(4) . . yes
C(1) Pd(1) C(6) 156.7(4) . . yes
C(1) Pd(1) C(7) 127.4(4) . . yes
C(1) Pd(1) C(8) 97.6(4) . . yes
C(2) Pd(1) C(3) 38.5(3) . . yes
C(2) Pd(1) C(6) 167.9(3) . . yes
C(2) Pd(1) C(7) 148.5(3) . . yes
C(2) Pd(1) C(8) 129.6(4) . . yes
C(3) Pd(1) C(6) 132.3(3) . . yes
C(3) Pd(1) C(7) 167.4(3) . . yes
C(3) Pd(1) C(8) 158.7(4) . . yes
C(6) Pd(1) C(7) 38.2(3) . . yes
C(6) Pd(1) C(8) 61.9(4) . . yes
C(7) Pd(1) C(8) 33.6(4) . . yes
Pd(1) Pd(2) Pd(1) 180.0 . 3_555 yes
Pd(1) Pd(2) C(4) 107.2(2) . . yes
Pd(1) Pd(2) C(4) 72.8(2) . 3_555 yes
Pd(1) Pd(2) C(5) 74.9(2) . . yes
Pd(1) Pd(2) C(5) 105.1(2) . 3_555 yes
Pd(1) Pd(2) C(4) 72.8(2) 3_555 . yes
Pd(1) Pd(2) C(4) 107.2(2) 3_555 3_555 yes
Pd(1) Pd(2) C(5) 105.1(2) 3_555 . yes
Pd(1) Pd(2) C(5) 74.9(2) 3_555 3_555 yes
C(4) Pd(2) C(4) 180.0 . 3_555 yes
C(4) Pd(2) C(5) 38.1(3) . . yes
C(4) Pd(2) C(5) 141.9(3) . 3_555 yes
C(4) Pd(2) C(5) 141.9(3) 3_555 . yes
C(4) Pd(2) C(5) 38.1(3) 3_555 3_555 yes
C(5) Pd(2) C(5) 180.0 . 3_555 yes
Cl(5) Cl(4) C(50) 36(1) . . yes
Cl(4) Cl(5) C(50) 43(2) . . yes
Cl(4) Cl(5) C(51) 107(2) . . yes
C(50) Cl(5) C(51) 143(4) . . yes
Cl(7) Cl(6) C(52) 42(1) . . yes
Cl(7) Cl(6) C(53) 46(1) . . yes
C(52) Cl(6) C(53) 86(1) . . yes
Cl(6) Cl(7) Cl(8) 104(1) . . yes
Cl(6) Cl(7) C(52) 61(2) . . yes
Cl(6) Cl(7) C(53) 68(1) . . yes
Cl(8) Cl(7) C(52) 57(1) . . yes
Cl(8) Cl(7) C(53) 122(2) . . yes
C(52) Cl(7) C(53) 124(3) . . yes
Cl(7) Cl(8) C(52) 64(1) . . yes
F(23) F(22) C(48) 48.4(9) . . yes
F(22) F(23) F(24) 97(1) . . yes
F(22) F(23) C(48) 51.3(10) . . yes
F(24) F(23) C(48) 53(1) . . yes
F(23) F(24) C(48) 48.4(9) . . yes
Pd(1) C(1) C(2) 65.4(5) . . yes
Pd(1) C(1) C(13) 122.1(10) . . yes
C(2) C(1) C(13) 120.1(10) . . yes
Pd(1) C(2) C(1) 79.4(7) . . yes
Pd(1) C(2) C(3) 69.3(5) . . yes
Pd(1) C(2) C(16) 113.7(6) . . yes
C(1) C(2) C(3) 118.0(8) . . yes
C(1) C(2) C(16) 118.2(8) . . yes
C(3) C(2) C(16) 123.1(9) . . yes
Pd(1) C(3) C(2) 72.2(5) . . yes
Pd(1) C(3) C(4) 108.4(6) . 3_555 yes
C(2) C(3) C(4) 126.5(8) . 3_555 yes
Pd(2) C(4) C(3) 99.1(5) . 3_555 yes
Pd(2) C(4) C(5) 70.0(5) . . yes
C(3) C(4) C(5) 121.9(8) 3_555 . yes
Pd(2) C(5) C(4) 71.9(5) . . yes
Pd(2) C(5) C(6) 97.1(6) . . yes
C(4) C(5) C(6) 123.1(8) . . yes
Pd(1) C(6) C(5) 110.9(6) . . yes
Pd(1) C(6) C(7) 71.5(5) . . yes
C(5) C(6) C(7) 126.8(8) . . yes
Pd(1) C(7) C(6) 70.3(5) . . yes
Pd(1) C(7) C(8) 84.5(7) . . yes
Pd(1) C(7) C(12) 108.6(7) . . yes
C(6) C(7) C(8) 117.9(9) . . yes
C(6) C(7) C(12) 122.9(9) . . yes
C(8) C(7) C(12) 118.8(9) . . yes
Pd(1) C(8) C(7) 61.9(6) . . yes
Pd(1) C(8) C(9) 119(1) . . yes
C(7) C(8) C(9) 120(1) . . yes
C(8) C(9) C(10) 118(1) . . yes
C(9) C(10) C(11) 121(1) . . yes
C(10) C(11) C(12) 122(1) . . yes
C(7) C(12) C(11) 118(1) . . yes
C(1) C(13) C(14) 119(1) . . yes
C(13) C(14) C(15) 120(1) . . yes
C(14) C(15) C(16) 120.8(10) . . yes
C(2) C(16) C(15) 120.0(10) . . yes
C(18) C(17) C(22) 115.0(7) . . yes
C(18) C(17) B(1) 123.1(6) . . yes
C(22) C(17) B(1) 121.5(6) . . yes
C(17) C(18) C(19) 122.7(7) . . yes
C(18) C(19) C(20) 121.2(7) . . yes
C(18) C(19) C(24) 119.6(8) . . yes
C(20) C(19) C(24) 119.2(8) . . yes
C(19) C(20) C(21) 118.0(7) . . yes
C(20) C(21) C(22) 120.5(7) . . yes
C(20) C(21) C(23) 119.5(8) . . yes
C(22) C(21) C(23) 119.8(7) . . yes
C(17) C(22) C(21) 122.5(7) . . yes
F(1) C(23) F(2) 106.4(8) . . yes
F(1) C(23) F(3) 103.5(9) . . yes
F(1) C(23) C(21) 113.9(8) . . yes
F(2) C(23) F(3) 106.4(8) . . yes
F(2) C(23) C(21) 111.7(8) . . yes
F(3) C(23) C(21) 114.2(8) . . yes
F(4) C(24) F(5) 99(1) . . yes
F(4) C(24) F(6) 108(1) . . yes
F(4) C(24) C(19) 113(1) . . yes
F(5) C(24) F(6) 105(1) . . yes
F(5) C(24) C(19) 112(1) . . yes
F(6) C(24) C(19) 115.9(9) . . yes
C(26) C(25) C(30) 115.8(6) . . yes
C(26) C(25) B(1) 121.9(6) . . yes
C(30) C(25) B(1) 122.1(6) . . yes
C(25) C(26) C(27) 122.2(7) . . yes
C(26) C(27) C(28) 120.8(7) . . yes
C(26) C(27) C(31) 118.6(8) . . yes
C(28) C(27) C(31) 120.5(8) . . yes
C(27) C(28) C(29) 118.7(8) . . yes
C(28) C(29) C(30) 120.5(8) . . yes
C(28) C(29) C(32) 120.4(9) . . yes
C(30) C(29) C(32) 119.0(8) . . yes
C(25) C(30) C(29) 121.8(7) . . yes
F(13) C(31) F(14) 91(1) . . yes
F(13) C(31) F(15) 109(1) . . yes
F(13) C(31) C(27) 113.0(10) . . yes
F(14) C(31) F(15) 108(1) . . yes
F(14) C(31) C(27) 112(1) . . yes
F(15) C(31) C(27) 118(1) . . yes
F(16) C(32) F(17) 98(1) . . yes
F(16) C(32) F(18) 103(1) . . yes
F(16) C(32) C(29) 116(1) . . yes
F(17) C(32) F(18) 107(1) . . yes
F(17) C(32) C(29) 111(1) . . yes
F(18) C(32) C(29) 117(1) . . yes
C(34) C(33) C(38) 114.9(7) . . yes
C(34) C(33) B(1) 122.0(7) . . yes
C(38) C(33) B(1) 122.9(6) . . yes
C(33) C(34) C(35) 121.9(8) . . yes
C(34) C(35) C(36) 121.1(8) . . yes
C(34) C(35) C(39) 119(1) . . yes
C(36) C(35) C(39) 119(1) . . yes
C(35) C(36) C(37) 118.9(8) . . yes
C(36) C(37) C(38) 119.4(8) . . yes
C(36) C(37) C(40) 120.0(8) . . yes
C(38) C(37) C(40) 120.5(8) . . yes
C(33) C(38) C(37) 123.7(7) . . yes
F(7) C(39) F(8) 103(1) . . yes
F(7) C(39) F(9) 99(1) . . yes
F(7) C(39) C(35) 108(2) . . yes
F(8) C(39) F(9) 112(2) . . yes
F(8) C(39) C(35) 116(1) . . yes
F(9) C(39) C(35) 114(1) . . yes
F(10) C(40) F(11) 110.1(10) . . yes
F(10) C(40) F(12) 103.6(10) . . yes
F(10) C(40) C(37) 117.4(9) . . yes
F(11) C(40) F(12) 99(1) . . yes
F(11) C(40) C(37) 112.8(9) . . yes
F(12) C(40) C(37) 111.9(9) . . yes
C(42) C(41) C(46) 115.2(7) . . yes
C(42) C(41) B(1) 119.4(6) . . yes
C(46) C(41) B(1) 125.1(7) . . yes
C(41) C(42) C(43) 123.2(7) . . yes
C(42) C(43) C(44) 118.3(8) . . yes
C(42) C(43) C(48) 120.3(8) . . yes
C(44) C(43) C(48) 121.4(9) . . yes
C(43) C(44) C(45) 119.6(8) . . yes
C(44) C(45) C(46) 121.2(8) . . yes
C(44) C(45) C(47) 120.1(9) . . yes
C(46) C(45) C(47) 118.7(9) . . yes
C(41) C(46) C(45) 122.4(8) . . yes
F(19) C(47) F(20) 106(1) . . yes
F(19) C(47) F(21) 103(1) . . yes
F(19) C(47) C(45) 117(1) . . yes
F(20) C(47) F(21) 100(1) . . yes
F(20) C(47) C(45) 114(1) . . yes
F(21) C(47) C(45) 112(1) . . yes
F(22) C(48) F(23) 80(1) . . yes
F(22) C(48) F(24) 137(1) . . yes
F(22) C(48) C(43) 111(1) . . yes
F(23) C(48) F(24) 77(1) . . yes
F(23) C(48) C(43) 113(1) . . yes
F(24) C(48) C(43) 110(1) . . yes
Cl(1) C(49) Cl(2) 118(1) . . yes
Cl(4) C(50) Cl(5) 100(3) . . yes
Cl(3) C(51) Cl(5) 113(2) . . yes
Cl(6) C(52) Cl(7) 76(2) . . yes
Cl(6) C(52) Cl(8) 117(2) . . yes
Cl(7) C(52) Cl(8) 58(1) . . yes
Cl(6) C(53) Cl(7) 65(1) . . yes
C(17) B(1) C(25) 113.1(6) . . yes
C(17) B(1) C(33) 103.5(6) . . yes
C(17) B(1) C(41) 113.1(6) . . yes
C(25) B(1) C(33) 112.8(6) . . yes
C(25) B(1) C(41) 103.6(6) . . yes
C(33) B(1) C(41) 111.1(6) . . yes

loop_
_geom_bond_atom_site_label_1
_geom_bond_atom_site_label_2
_geom_bond_distance
_geom_bond_publ_flag
Pd(1) Pd(2) 2.7201(7) yes
Pd(1) C(1) 2.41(1) yes
Pd(1) C(2) 2.23(1) yes
Pd(1) C(3) 2.187(9) yes
Pd(1) C(6) 2.208(9) yes
Pd(1) C(7) 2.215(10) yes
Pd(1) C(8) 2.50(1) yes
Pd(2) C(4) 2.197(8) yes
Pd(2) C(5) 2.167(9) yes
Pd(2) Pd(1*) 2.7201(7) yes
Pd(2) C(4*) 2.197(8) yes
Pd(2) C(5*) 2.167(9) yes
Cl(1) C(49) 1.65(3) yes
Cl(2) C(49) 1.57(3) yes
Cl(3) C(51) 1.61(4) yes
Cl(4) Cl(5) 1.66(4) yes
Cl(4) C(50) 1.20(5) yes
Cl(5) C(50) 1.06(5) yes
Cl(5) C(51) 1.25(4) yes
Cl(6) Cl(7) 2.05(3) yes
Cl(6) C(52) 1.82(4) yes
Cl(7) Cl(8) 1.36(3) yes
Cl(7) C(52) 1.43(5) yes
Cl(7) C(53) 1.62(5) yes
Cl(8) C(52) 1.27(4) yes
F(1) C(23) 1.30(1) yes
F(2) C(23) 1.31(1) yes
F(3) C(23) 1.32(1) yes
F(4) C(24) 1.27(2) yes
F(5) C(24) 1.33(2) yes
F(6) C(24) 1.27(1) yes
F(7) C(39) 1.36(3) yes
F(8) C(39) 1.22(3) yes
F(9) C(39) 1.24(3) yes
F(10) C(40) 1.29(1) yes
F(11) C(40) 1.31(1) yes
F(12) C(40) 1.35(2) yes
F(13) C(31) 1.29(2) yes
F(14) C(31) 1.30(2) yes
F(15) C(31) 1.15(2) yes
F(16) C(32) 1.27(2) yes
F(17) C(32) 1.27(2) yes
F(18) C(32) 1.22(2) yes
F(19) C(47) 1.25(2) yes
F(20) C(47) 1.27(2) yes
F(21) C(47) 1.31(2) yes
F(22) C(48) 1.23(2) yes
F(23) C(48) 1.12(2) yes
F(24) C(48) 1.26(3) yes
C(1) C(2) 1.40(1) yes
C(1) C(13) 1.40(2) yes
C(2) C(3) 1.46(1) yes
C(2) C(16) 1.42(2) yes
C(3) C(4*) 1.40(1) yes
C(4) C(5) 1.43(1) yes
C(4) C(3*) 1.40(1) yes
C(5) C(6) 1.40(1) yes
C(6) C(7) 1.45(1) yes
C(7) C(8) 1.40(1) yes
C(7) C(12) 1.42(2) yes
C(8) C(9) 1.42(2) yes
C(9) C(10) 1.35(2) yes
C(10) C(11) 1.36(2) yes
C(11) C(12) 1.37(2) yes
C(13) C(14) 1.38(2) yes
C(14) C(15) 1.39(2) yes
C(15) C(16) 1.35(2) yes
C(17) C(18) 1.40(1) yes
C(17) C(22) 1.41(1) yes
C(17) B(1) 1.65(1) yes
C(18) C(19) 1.38(1) yes
C(19) C(20) 1.39(1) yes
C(19) C(24) 1.47(2) yes
C(20) C(21) 1.37(1) yes
C(21) C(22) 1.39(1) yes
C(21) C(23) 1.50(1) yes
C(25) C(26) 1.40(1) yes
C(25) C(30) 1.377(9) yes
C(25) B(1) 1.64(1) yes
C(26) C(27) 1.38(1) yes
C(27) C(28) 1.37(1) yes
C(27) C(31) 1.50(2) yes
C(28) C(29) 1.38(1) yes
C(29) C(30) 1.40(1) yes
C(29) C(32) 1.48(1) yes
C(33) C(34) 1.42(1) yes
C(33) C(38) 1.38(1) yes
C(33) B(1) 1.64(1) yes
C(34) C(35) 1.37(2) yes
C(35) C(36) 1.39(2) yes
C(35) C(39) 1.51(3) yes
C(36) C(37) 1.37(1) yes
C(37) C(38) 1.40(1) yes
C(37) C(40) 1.45(1) yes
C(41) C(42) 1.42(1) yes
C(41) C(46) 1.39(1) yes
C(41) B(1) 1.64(1) yes
C(42) C(43) 1.38(1) yes
C(43) C(44) 1.40(1) yes
C(43) C(48) 1.50(2) yes
C(44) C(45) 1.34(1) yes
C(45) C(46) 1.39(1) yes
C(45) C(47) 1.49(2) yes
Pd(1*) C(3*) 2.187(9) yes
Pd(1*) C(1*) 2.41(1) yes
Pd(1*) C(2*) 2.23(1) yes
Pd(1*) C(6*) 2.208(9) yes
Pd(1*) C(7*) 2.215(10) yes
Pd(1*) C(8*) 2.50(1) yes
C(4*) C(5*) 1.43(1) yes
C(5*) C(6*) 1.40(1) yes
C(3*) C(2*) 1.46(1) yes
C(1*) C(2*) 1.40(1) yes
C(1*) C(13*) 1.40(2) yes
C(2*) C(16*) 1.42(2) yes
C(6*) C(7*) 1.45(1) yes
C(7*) C(8*) 1.40(1) yes
C(7*) C(12*) 1.42(2) yes
C(8*) C(9*) 1.42(2) yes
C(13*) C(14*) 1.38(2) yes
C(16*) C(15*) 1.35(2) yes
C(12*) C(11*) 1.37(2) yes
C(9*) C(10*) 1.35(2) yes
C(14*) C(15*) 1.39(2) yes
C(11*) C(10*) 1.36(2) yes

loop_
_geom_contact_atom_site_label_1
_geom_contact_atom_site_label_2
_geom_contact_distance
Pd(1) Pd(2) 2.7201(7)
Pd(2) Pd(1*) 2.7201(7)

loop_
_geom_torsion_atom_site_label_1
_geom_torsion_atom_site_label_2
_geom_torsion_atom_site_label_3
_geom_torsion_atom_site_label_4
_geom_torsion
_geom_torsion_publ_flag
Pd(1) Pd(2) C(4) C(5) 33.0(5) yes
Pd(1) Pd(2) C(4) C(3*) 154.3(6) yes
Pd(1) Pd(2) C(5) C(4) -147.4(5) yes
Pd(1) Pd(2) C(5) C(6) -24.6(6) yes
Pd(1) Pd(2) C(4*) C(3) 25.7(6) yes
Pd(1) Pd(2) C(4*) C(5*) 147.0(5) yes
Pd(1) Pd(2) C(5*) C(4*) -32.6(5) yes
Pd(1) Pd(2) C(5*) C(6*) -155.4(6) yes
Pd(1) C(1) C(2) C(3) -59.7(8) yes
Pd(1) C(1) C(2) C(16) 111.7(9) yes
Pd(1) C(1) C(13) C(14) -77(1) yes
Pd(1) C(2) C(1) C(13) -113(1) yes
Pd(1) C(2) C(3) C(4*) 100.6(9) yes
Pd(1) C(2) C(16) C(15) 94(1) yes
Pd(1) C(3) C(2) C(1) 65.4(9) yes
Pd(1) C(3) C(2) C(16) -105.5(10) yes
Pd(1) C(3) C(4*) Pd(2) -33.0(7) yes
Pd(1) C(3) C(4*) C(5*) -104.6(8) yes
Pd(1) C(6) C(5) Pd(2) 31.9(7) yes
Pd(1) C(6) C(5) C(4) 105.4(8) yes
Pd(1) C(6) C(7) C(8) -71.8(10) yes
Pd(1) C(6) C(7) C(12) 99.6(10) yes
Pd(1) C(7) C(6) C(5) -101.9(9) yes
Pd(1) C(7) C(8) C(9) 110(1) yes
Pd(1) C(7) C(12) C(11) -95(1) yes
Pd(1) C(8) C(7) C(6) 64.3(8) yes
Pd(1) C(8) C(7) C(12) -107.5(10) yes
Pd(1) C(8) C(9) C(10) 72(1) yes
Pd(2) Pd(1) C(1) C(2) 38.1(8) yes
Pd(2) Pd(1) C(1) C(13) 149.9(9) yes
Pd(2) Pd(1) C(2) C(1) -152.0(6) yes
Pd(2) Pd(1) C(2) C(3) -27.1(5) yes
Pd(2) Pd(1) C(2) C(16) 91.1(7) yes
Pd(2) Pd(1) C(3) C(2) 151.3(5) yes
Pd(2) Pd(1) C(3) C(4*) 27.9(6) yes
Pd(2) Pd(1) C(6) C(5) -27.1(6) yes
Pd(2) Pd(1) C(6) C(7) -150.8(6) yes
Pd(2) Pd(1) C(7) C(6) 27.0(5) yes
Pd(2) Pd(1) C(7) C(8) 149.8(7) yes
Pd(2) Pd(1) C(7) C(12) -92.5(6) yes
Pd(2) Pd(1) C(8) C(7) -39.3(8) yes
Pd(2) Pd(1) C(8) C(9) -149.7(9) yes
Pd(2) C(4) C(5) C(6) -87.2(8) yes
Pd(2) C(4) C(3*) Pd(1*) 33.0(7) yes
Pd(2) C(4) C(3*) C(2*) 114.6(9) yes
Pd(2) C(5) C(4) C(3*) -87.9(8) yes
Pd(2) C(5) C(6) C(7) 113.3(9) yes
Pd(2) Pd(1*) C(3*) C(4) -27.9(6) yes
Pd(2) Pd(1*) C(3*) C(2*) -151.3(5) yes
Pd(2) Pd(1*) C(1*) C(2*) -38.1(8) yes
Pd(2) Pd(1*) C(1*) C(13*) -149.9(9) yes
Pd(2) Pd(1*) C(2*) C(3*) 27.1(5) yes
Pd(2) Pd(1*) C(2*) C(1*) 152.0(6) yes
Pd(2) Pd(1*) C(2*) C(16*) -91.1(7) yes
Pd(2) Pd(1*) C(6*) C(5*) 27.1(6) yes
Pd(2) Pd(1*) C(6*) C(7*) 150.8(6) yes
Pd(2) Pd(1*) C(7*) C(6*) -27.0(5) yes
Pd(2) Pd(1*) C(7*) C(8*) -149.8(7) yes
Pd(2) Pd(1*) C(7*) C(12*) 92.5(6) yes
Pd(2) Pd(1*) C(8*) C(7*) 39.3(8) yes
Pd(2) Pd(1*) C(8*) C(9*) 149.7(9) yes
Pd(2) C(4*) C(3) C(2) -114.6(9) yes
Pd(2) C(4*) C(5*) C(6*) 87.2(8) yes
Pd(2) C(5*) C(4*) C(3) 87.9(8) yes
Pd(2) C(5*) C(6*) Pd(1*) -31.9(7) yes
Pd(2) C(5*) C(6*) C(7*) -113.3(9) yes
Cl(3) C(51) Cl(5) Cl(4) -49(2) yes
Cl(3) C(51) Cl(5) C(50) -16(5) yes
Cl(4) C(50) Cl(5) C(51) -46(5) yes
Cl(6) Cl(7) Cl(8) C(52) 38(2) yes
Cl(6) Cl(7) C(52) Cl(8) -135(2) yes
Cl(6) C(52) Cl(7) Cl(8) 135(2) yes
Cl(6) C(52) Cl(7) C(53) 22(3) yes
Cl(6) C(52) Cl(8) Cl(7) -51(2) yes
Cl(7) Cl(6) C(52) Cl(8) 44(2) yes
Cl(8) Cl(7) Cl(6) C(52) -35(2) yes
Cl(8) C(52) Cl(7) C(53) -112(2) yes
F(1) C(23) C(21) C(20) -34(1) yes
F(1) C(23) C(21) C(22) 147.2(9) yes
F(2) C(23) C(21) C(20) 85(1) yes
F(2) C(23) C(21) C(22) -92(1) yes
F(3) C(23) C(21) C(20) -154.8(9) yes
F(3) C(23) C(21) C(22) 26(1) yes
F(4) C(24) C(19) C(18) 58(1) yes
F(4) C(24) C(19) C(20) -120(1) yes
F(5) C(24) C(19) C(18) -54(1) yes
F(5) C(24) C(19) C(20) 126(1) yes
F(6) C(24) C(19) C(18) -174(1) yes
F(6) C(24) C(19) C(20) 6(1) yes
F(7) C(39) C(35) C(34) 69(1) yes
F(7) C(39) C(35) C(36) -112(1) yes
F(8) C(39) C(35) C(34) -176(1) yes
F(8) C(39) C(35) C(36) 0(2) yes
F(9) C(39) C(35) C(34) -38(2) yes
F(9) C(39) C(35) C(36) 138(1) yes
F(10) C(40) C(37) C(36) -11(1) yes
F(10) C(40) C(37) C(38) 170.6(9) yes
F(11) C(40) C(37) C(36) 119(1) yes
F(11) C(40) C(37) C(38) -58(1) yes
F(12) C(40) C(37) C(36) -130(1) yes
F(12) C(40) C(37) C(38) 51(1) yes
F(13) C(31) C(27) C(26) -51(1) yes
F(13) C(31) C(27) C(28) 129(1) yes
F(14) C(31) C(27) C(26) -153(1) yes
F(14) C(31) C(27) C(28) 27(1) yes
F(15) C(31) C(27) C(26) 77(1) yes
F(15) C(31) C(27) C(28) -101(1) yes
F(16) C(32) C(29) C(28) -140(1) yes
F(16) C(32) C(29) C(30) 40(1) yes
F(17) C(32) C(29) C(28) 106(1) yes
F(17) C(32) C(29) C(30) -72(1) yes
F(18) C(32) C(29) C(28) -19(2) yes
F(18) C(32) C(29) C(30) 162(1) yes
F(19) C(47) C(45) C(44) -137(1) yes
F(19) C(47) C(45) C(46) 43(1) yes
F(20) C(47) C(45) C(44) -11(2) yes
F(20) C(47) C(45) C(46) 169(1) yes
F(21) C(47) C(45) C(44) 102(1) yes
F(21) C(47) C(45) C(46) -76(1) yes
F(22) C(48) C(43) C(42) 38(2) yes
F(22) C(48) C(43) C(44) -135(1) yes
F(23) C(48) C(43) C(42) 171(2) yes
F(23) C(48) C(43) C(44) -2(3) yes
F(24) C(48) C(43) C(42) -69(2) yes
F(24) C(48) C(43) C(44) 117(1) yes
C(1) Pd(1) Pd(2) C(4) 159.4(5) yes
C(1) Pd(1) Pd(2) C(5) 179.8(5) yes
C(1) Pd(1) Pd(2) C(4*) -20.6(5) yes
C(1) Pd(1) Pd(2) C(5*) -0.2(5) yes
C(1) Pd(1) C(2) C(3) 124.9(9) yes
C(1) Pd(1) C(2) C(16) -116(1) yes
C(1) Pd(1) C(3) C(2) -31.5(5) yes
C(1) Pd(1) C(3) C(4*) -154.9(8) yes
C(1) Pd(1) C(6) C(5) -173.8(9) yes
C(1) Pd(1) C(6) C(7) 62(1) yes
C(1) Pd(1) C(7) C(6) -154.1(5) yes
C(1) Pd(1) C(7) C(8) -31.3(9) yes
C(1) Pd(1) C(7) C(12) 86.4(7) yes
C(1) Pd(1) C(8) C(7) 155.5(7) yes
C(1) Pd(1) C(8) C(9) 45(1) yes
C(1) C(2) Pd(1) C(3) -124.9(9) yes
C(1) C(2) Pd(1) C(6) -171(1) yes
C(1) C(2) Pd(1) C(7) 73.3(9) yes
C(1) C(2) Pd(1) C(8) 29.3(9) yes
C(1) C(2) C(3) C(4*) 166.0(10) yes
C(1) C(2) C(16) C(15) 3(1) yes
C(1) C(13) C(14) C(15) 0(2) yes
C(2) Pd(1) Pd(2) C(4) -179.4(4) yes
C(2) Pd(1) Pd(2) C(5) -159.0(4) yes
C(2) Pd(1) Pd(2) C(4*) 0.6(4) yes
C(2) Pd(1) Pd(2) C(5*) 21.0(4) yes
C(2) Pd(1) C(1) C(13) 111(1) yes
C(2) Pd(1) C(3) C(4*) -123.5(9) yes
C(2) Pd(1) C(6) C(5) -6(2) yes
C(2) Pd(1) C(6) C(7) -129(1) yes
C(2) Pd(1) C(7) C(6) 162.1(6) yes
C(2) Pd(1) C(7) C(8) -75.1(10) yes
C(2) Pd(1) C(7) C(12) 42.6(10) yes
C(2) Pd(1) C(8) C(7) 139.1(7) yes
C(2) Pd(1) C(8) C(9) 28(1) yes
C(2) C(1) Pd(1) C(3) 34.6(6) yes
C(2) C(1) Pd(1) C(6) 175.5(9) yes
C(2) C(1) Pd(1) C(7) -140.5(7) yes
C(2) C(1) Pd(1) C(8) -157.5(7) yes
C(2) C(1) C(13) C(14) 0(2) yes
C(2) C(3) Pd(1) C(6) 168.0(5) yes
C(2) C(3) Pd(1) C(7) 130(1) yes
C(2) C(3) Pd(1) C(8) -65(1) yes
C(2) C(3) C(4*) C(5*) 173.7(9) yes
C(2) C(16) C(15) C(14) -3(1) yes
C(3) Pd(1) Pd(2) C(4) 162.8(4) yes
C(3) Pd(1) Pd(2) C(5) -176.8(4) yes
C(3) Pd(1) Pd(2) C(4*) -17.2(4) yes
C(3) Pd(1) Pd(2) C(5*) 3.2(4) yes
C(3) Pd(1) C(1) C(13) 146(1) yes
C(3) Pd(1) C(2) C(16) 118.2(9) yes
C(3) Pd(1) C(6) C(5) -44.0(9) yes
C(3) Pd(1) C(6) C(7) -167.7(5) yes
C(3) Pd(1) C(7) C(6) 46(2) yes
C(3) Pd(1) C(7) C(8) 169(1) yes
C(3) Pd(1) C(7) C(12) -72(1) yes
C(3) Pd(1) C(8) C(7) -174.1(9) yes
C(3) Pd(1) C(8) C(9) 75(1) yes
C(3) C(2) Pd(1) C(6) -46(2) yes
C(3) C(2) Pd(1) C(7) -161.8(6) yes
C(3) C(2) Pd(1) C(8) 154.2(6) yes
C(3) C(2) C(1) C(13) -173(1) yes
C(3) C(2) C(16) C(15) 174(1) yes
C(3) C(4*) Pd(2) C(5) 58.7(9) yes
C(3) C(4*) Pd(2) Pd(1*) -154.3(6) yes
C(3) C(4*) Pd(2) C(5*) -121.3(9) yes
C(3) C(4*) C(5*) C(6*) 175.1(8) yes
C(4) Pd(2) Pd(1) C(6) -3.8(4) yes
C(4) Pd(2) Pd(1) C(7) -21.7(4) yes
C(4) Pd(2) Pd(1) C(8) -0.6(5) yes
C(4) Pd(2) C(5) C(6) 122.8(9) yes
C(4) Pd(2) Pd(1*) C(3*) 17.2(4) yes
C(4) Pd(2) Pd(1*) C(1*) 20.6(5) yes
C(4) Pd(2) Pd(1*) C(2*) -0.6(4) yes
C(4) Pd(2) Pd(1*) C(6*) -176.2(4) yes
C(4) Pd(2) Pd(1*) C(7*) -158.3(4) yes
C(4) Pd(2) Pd(1*) C(8*) -179.4(5) yes
C(4) Pd(2) C(5*) C(4*) 180.0 yes
C(4) Pd(2) C(5*) C(6*) 57.2(9) yes
C(4) C(5) Pd(2) Pd(1*) 32.6(5) yes
C(4) C(5) Pd(2) C(4*) 180.0 yes
C(4) C(5) C(6) C(7) -173.2(9) yes
C(4) C(3*) Pd(1*) C(1*) 154.9(8) yes
C(4) C(3*) Pd(1*) C(2*) 123.5(9) yes
C(4) C(3*) Pd(1*) C(6*) -44.6(9) yes
C(4) C(3*) Pd(1*) C(7*) -6(2) yes
C(4) C(3*) Pd(1*) C(8*) -171.2(10) yes
C(4) C(3*) C(2*) Pd(1*) -100.6(9) yes
C(4) C(3*) C(2*) C(1*) -166.0(10) yes
C(4) C(3*) C(2*) C(16*) 4(1) yes
C(5) Pd(2) Pd(1) C(6) 16.6(4) yes
C(5) Pd(2) Pd(1) C(7) -1.3(4) yes
C(5) Pd(2) Pd(1) C(8) 19.8(5) yes
C(5) Pd(2) C(4) C(3*) 121.3(9) yes
C(5) Pd(2) Pd(1*) C(3*) -3.2(4) yes
C(5) Pd(2) Pd(1*) C(1*) 0.2(5) yes
C(5) Pd(2) Pd(1*) C(2*) -21.0(4) yes
C(5) Pd(2) Pd(1*) C(6*) 163.4(4) yes
C(5) Pd(2) Pd(1*) C(7*) -178.7(4) yes
C(5) Pd(2) Pd(1*) C(8*) 160.2(5) yes
C(5) Pd(2) C(4*) C(5*) 180.0 yes
C(5) C(4) Pd(2) Pd(1*) -147.0(5) yes
C(5) C(4) Pd(2) C(5*) 180.0(5) yes
C(5) C(4) C(3*) Pd(1*) 104.6(8) yes
C(5) C(4) C(3*) C(2*) -173.7(9) yes
C(5) C(6) Pd(1) C(7) 123(1) yes
C(5) C(6) Pd(1) C(8) 155.7(9) yes
C(5) C(6) C(7) C(8) -173(1) yes
C(5) C(6) C(7) C(12) -2(1) yes
C(6) Pd(1) Pd(2) C(4*) 176.2(4) yes
C(6) Pd(1) Pd(2) C(5*) -163.4(4) yes
C(6) Pd(1) C(1) C(13) -72(1) yes
C(6) Pd(1) C(2) C(16) 71(2) yes
C(6) Pd(1) C(3) C(4*) 44.6(9) yes
C(6) Pd(1) C(7) C(8) 122.8(10) yes
C(6) Pd(1) C(7) C(12) -119.5(9) yes
C(6) Pd(1) C(8) C(7) -36.0(7) yes
C(6) Pd(1) C(8) C(9) -146(1) yes
C(6) C(5) Pd(2) Pd(1*) 155.4(6) yes
C(6) C(5) Pd(2) C(4*) -57.2(9) yes
C(6) C(5) C(4) C(3*) -175.1(8) yes
C(6) C(7) Pd(1) C(8) -122.8(10) yes
C(6) C(7) C(8) C(9) 174(1) yes
C(6) C(7) C(12) C(11) -173(1) yes
C(7) Pd(1) Pd(2) C(4*) 158.3(4) yes
C(7) Pd(1) Pd(2) C(5*) 178.7(4) yes
C(7) Pd(1) C(1) C(13) -28(1) yes
C(7) Pd(1) C(2) C(16) -43(1) yes
C(7) Pd(1) C(3) C(4*) 6(2) yes
C(7) Pd(1) C(8) C(9) -110(1) yes
C(7) C(6) Pd(1) C(8) 32.0(6) yes
C(7) C(8) C(9) C(10) 0(2) yes
C(7) C(12) C(11) C(10) 0(2) yes
C(8) Pd(1) Pd(2) C(4*) 179.4(5) yes
C(8) Pd(1) Pd(2) C(5*) -160.2(5) yes
C(8) Pd(1) C(1) C(13) -45(1) yes
C(8) Pd(1) C(2) C(16) -87.6(8) yes
C(8) Pd(1) C(3) C(4*) 171.2(10) yes
C(8) Pd(1) C(7) C(12) 117(1) yes
C(8) C(7) C(12) C(11) -2(1) yes
C(8) C(9) C(10) C(11) -2(2) yes
C(9) C(8) C(7) C(12) 2(1) yes
C(9) C(10) C(11) C(12) 2(2) yes
C(13) C(1) C(2) C(16) -1(1) yes
C(13) C(14) C(15) C(16) 2(2) yes
C(16) C(2) C(3) C(4*) -4(1) yes
C(17) C(18) C(19) C(20) -3(1) yes
C(17) C(18) C(19) C(24) 177.5(9) yes
C(17) C(22) C(21) C(20) -2(1) yes
C(17) C(22) C(21) C(23) 175.9(8) yes
C(17) B(1) C(25) C(26) 33.1(10) yes
C(17) B(1) C(25) C(30) -153.1(7) yes
C(17) B(1) C(33) C(34) -88.0(8) yes
C(17) B(1) C(33) C(38) 86.7(8) yes
C(17) B(1) C(41) C(42) 156.5(8) yes
C(17) B(1) C(41) C(46) -30(1) yes
C(18) C(17) C(22) C(21) 0(1) yes
C(18) C(17) B(1) C(25) 28(1) yes
C(18) C(17) B(1) C(33) -93.8(9) yes
C(18) C(17) B(1) C(41) 145.8(8) yes
C(18) C(19) C(20) C(21) 0(1) yes
C(19) C(18) C(17) C(22) 3(1) yes
C(19) C(18) C(17) B(1) 175.8(8) yes
C(19) C(20) C(21) C(22) 2(1) yes
C(19) C(20) C(21) C(23) -176.1(9) yes
C(21) C(20) C(19) C(24) 179.7(10) yes
C(21) C(22) C(17) B(1) -173.1(7) yes
C(22) C(17) B(1) C(25) -159.1(7) yes
C(22) C(17) B(1) C(33) 78.5(8) yes
C(22) C(17) B(1) C(41) -41(1) yes
C(25) C(26) C(27) C(28) -2(1) yes
C(25) C(26) C(27) C(31) 178(1) yes
C(25) C(30) C(29) C(28) 0(1) yes
C(25) C(30) C(29) C(32) 178(1) yes
C(25) B(1) C(33) C(34) 149.2(7) yes
C(25) B(1) C(33) C(38) -36.1(9) yes
C(25) B(1) C(41) C(42) -80.6(9) yes
C(25) B(1) C(41) C(46) 91.9(9) yes
C(26) C(25) C(30) C(29) 0(1) yes
C(26) C(25) B(1) C(33) 150.3(7) yes
C(26) C(25) B(1) C(41) -89.6(8) yes
C(26) C(27) C(28) C(29) 0(1) yes
C(27) C(26) C(25) C(30) 2(1) yes
C(27) C(26) C(25) B(1) 176.7(8) yes
C(27) C(28) C(29) C(30) 0(1) yes
C(27) C(28) C(29) C(32) -177(1) yes
C(29) C(28) C(27) C(31) 179(1) yes
C(29) C(30) C(25) B(1) -175.1(8) yes
C(30) C(25) B(1) C(33) -35(1) yes
C(30) C(25) B(1) C(41) 84.2(9) yes
C(33) C(34) C(35) C(36) 0(1) yes
C(33) C(34) C(35) C(39) 177(1) yes
C(33) C(38) C(37) C(36) 0(1) yes
C(33) C(38) C(37) C(40) 177.0(8) yes
C(33) B(1) C(41) C(42) 40.5(10) yes
C(33) B(1) C(41) C(46) -147.0(8) yes
C(34) C(33) C(38) C(37) 1(1) yes
C(34) C(33) B(1) C(41) 33.6(9) yes
C(34) C(35) C(36) C(37) 0(1) yes
C(35) C(34) C(33) C(38) 0(1) yes
C(35) C(34) C(33) B(1) 174.3(8) yes
C(35) C(36) C(37) C(38) 0(1) yes
C(35) C(36) C(37) C(40) -177.8(9) yes
C(37) C(36) C(35) C(39) -177(1) yes
C(37) C(38) C(33) B(1) -173.8(7) yes
C(38) C(33) B(1) C(41) -151.7(7) yes
C(41) C(42) C(43) C(44) 0(1) yes
C(41) C(42) C(43) C(48) -173(1) yes
C(41) C(46) C(45) C(44) -1(1) yes
C(41) C(46) C(45) C(47) 177(1) yes
C(42) C(41) C(46) C(45) 0(1) yes
C(42) C(43) C(44) C(45) -1(1) yes
C(43) C(42) C(41) C(46) 0(1) yes
C(43) C(42) C(41) B(1) 173.2(9) yes
C(43) C(44) C(45) C(46) 1(1) yes
C(43) C(44) C(45) C(47) -177(1) yes
C(45) C(44) C(43) C(48) 172(1) yes
C(45) C(46) C(41) B(1) -172.2(9) yes
C(50) Cl(4) Cl(5) C(51) 152(3) yes
C(52) Cl(6) Cl(7) C(53) -161(2) yes
C(52) Cl(8) Cl(7) C(53) 114(3) yes
Pd(1*) Pd(2) C(4) C(3*) -25.7(6) yes
Pd(1*) Pd(2) C(4*) C(5*) -33.0(5) yes
Pd(1*) Pd(2) C(5*) C(4*) 147.4(5) yes
Pd(1*) Pd(2) C(5*) C(6*) 24.6(6) yes
Pd(1*) C(3*) C(2*) C(1*) -65.4(9) yes
Pd(1*) C(3*) C(2*) C(16*) 105.5(10) yes
Pd(1*) C(1*) C(2*) C(3*) 59.7(8) yes
Pd(1*) C(1*) C(2*) C(16*) -111.7(9) yes
Pd(1*) C(1*) C(13*) C(14*) 77(1) yes
Pd(1*) C(2*) C(1*) C(13*) 113(1) yes
Pd(1*) C(2*) C(16*) C(15*) -94(1) yes
Pd(1*) C(6*) C(5*) C(4*) -105.4(8) yes
Pd(1*) C(6*) C(7*) C(8*) 71.8(10) yes
Pd(1*) C(6*) C(7*) C(12*) -99.6(10) yes
Pd(1*) C(7*) C(6*) C(5*) 101.9(9) yes
Pd(1*) C(7*) C(8*) C(9*) -110(1) yes
Pd(1*) C(7*) C(12*) C(11*) 95(1) yes
Pd(1*) C(8*) C(7*) C(6*) -64.3(8) yes
Pd(1*) C(8*) C(7*) C(12*) 107.5(10) yes
Pd(1*) C(8*) C(9*) C(10*) -72(1) yes
C(4*) Pd(2) Pd(1*) C(3*) -162.8(4) yes
C(4*) Pd(2) Pd(1*) C(1*) -159.4(5) yes
C(4*) Pd(2) Pd(1*) C(2*) 179.4(4) yes
C(4*) Pd(2) Pd(1*) C(6*) 3.8(4) yes
C(4*) Pd(2) Pd(1*) C(7*) 21.7(4) yes
C(4*) Pd(2) Pd(1*) C(8*) 0.6(5) yes
C(4*) Pd(2) C(5*) C(6*) -122.8(9) yes
C(4*) C(5*) C(6*) C(7*) 173.2(9) yes
C(5*) Pd(2) C(4) C(3*) -58.7(9) yes
C(5*) Pd(2) Pd(1*) C(3*) 176.8(4) yes
C(5*) Pd(2) Pd(1*) C(1*) -179.8(5) yes
C(5*) Pd(2) Pd(1*) C(2*) 159.0(4) yes
C(5*) Pd(2) Pd(1*) C(6*) -16.6(4) yes
C(5*) Pd(2) Pd(1*) C(7*) 1.3(4) yes
C(5*) Pd(2) Pd(1*) C(8*) -19.8(5) yes
C(5*) C(6*) Pd(1*) C(3*) 44.0(9) yes
C(5*) C(6*) Pd(1*) C(1*) 173.8(9) yes
C(5*) C(6*) Pd(1*) C(2*) 6(2) yes
C(5*) C(6*) Pd(1*) C(7*) -123(1) yes
C(5*) C(6*) Pd(1*) C(8*) -155.7(9) yes
C(5*) C(6*) C(7*) C(8*) 173(1) yes
C(5*) C(6*) C(7*) C(12*) 2(1) yes
C(3*) Pd(1*) C(1*) C(2*) -34.6(6) yes
C(3*) Pd(1*) C(1*) C(13*) -146(1) yes
C(3*) Pd(1*) C(2*) C(1*) 124.9(9) yes
C(3*) Pd(1*) C(2*) C(16*) -118.2(9) yes
C(3*) Pd(1*) C(6*) C(7*) 167.7(5) yes
C(3*) Pd(1*) C(7*) C(6*) -46(2) yes
C(3*) Pd(1*) C(7*) C(8*) -169(1) yes
C(3*) Pd(1*) C(7*) C(12*) 72(1) yes
C(3*) Pd(1*) C(8*) C(7*) 174.1(9) yes
C(3*) Pd(1*) C(8*) C(9*) -75(1) yes
C(3*) C(2*) Pd(1*) C(1*) -124.9(9) yes
C(3*) C(2*) Pd(1*) C(6*) 46(2) yes
C(3*) C(2*) Pd(1*) C(7*) 161.8(6) yes
C(3*) C(2*) Pd(1*) C(8*) -154.2(6) yes
C(3*) C(2*) C(1*) C(13*) 173(1) yes
C(3*) C(2*) C(16*) C(15*) -174(1) yes
C(1*) Pd(1*) C(3*) C(2*) 31.5(5) yes
C(1*) Pd(1*) C(2*) C(16*) 116(1) yes
C(1*) Pd(1*) C(6*) C(7*) -62(1) yes
C(1*) Pd(1*) C(7*) C(6*) 154.1(5) yes
C(1*) Pd(1*) C(7*) C(8*) 31.3(9) yes
C(1*) Pd(1*) C(7*) C(12*) -86.4(7) yes
C(1*) Pd(1*) C(8*) C(7*) -155.5(7) yes
C(1*) Pd(1*) C(8*) C(9*) -45(1) yes
C(1*) C(2*) Pd(1*) C(6*) 171(1) yes
C(1*) C(2*) Pd(1*) C(7*) -73.3(9) yes
C(1*) C(2*) Pd(1*) C(8*) -29.3(9) yes
C(1*) C(2*) C(16*) C(15*) -3(1) yes
C(1*) C(13*) C(14*) C(15*) 0(2) yes
C(2*) Pd(1*) C(1*) C(13*) -111(1) yes
C(2*) Pd(1*) C(6*) C(7*) 129(1) yes
C(2*) Pd(1*) C(7*) C(6*) -162.1(6) yes
C(2*) Pd(1*) C(7*) C(8*) 75.1(10) yes
C(2*) Pd(1*) C(7*) C(12*) -42.6(10) yes
C(2*) Pd(1*) C(8*) C(7*) -139.1(7) yes
C(2*) Pd(1*) C(8*) C(9*) -28(1) yes
C(2*) C(3*) Pd(1*) C(6*) -168.0(5) yes
C(2*) C(3*) Pd(1*) C(7*) -130(1) yes
C(2*) C(3*) Pd(1*) C(8*) 65(1) yes
C(2*) C(1*) Pd(1*) C(6*) -175.5(9) yes
C(2*) C(1*) Pd(1*) C(7*) 140.5(7) yes
C(2*) C(1*) Pd(1*) C(8*) 157.5(7) yes
C(2*) C(1*) C(13*) C(14*) 0(2) yes
C(2*) C(16*) C(15*) C(14*) 3(1) yes
C(6*) Pd(1*) C(1*) C(13*) 72(1) yes
C(6*) Pd(1*) C(2*) C(16*) -71(2) yes
C(6*) Pd(1*) C(7*) C(8*) -122.8(10) yes
C(6*) Pd(1*) C(7*) C(12*) 119.5(9) yes
C(6*) Pd(1*) C(8*) C(7*) 36.0(7) yes
C(6*) Pd(1*) C(8*) C(9*) 146(1) yes
C(6*) C(7*) Pd(1*) C(8*) 122.8(10) yes
C(6*) C(7*) C(8*) C(9*) -174(1) yes
C(6*) C(7*) C(12*) C(11*) 173(1) yes
C(7*) Pd(1*) C(1*) C(13*) 28(1) yes
C(7*) Pd(1*) C(2*) C(16*) 43(1) yes
C(7*) Pd(1*) C(8*) C(9*) 110(1) yes
C(7*) C(6*) Pd(1*) C(8*) -32.0(6) yes
C(7*) C(8*) C(9*) C(10*) 0(2) yes
C(7*) C(12*) C(11*) C(10*) 0(2) yes
C(8*) Pd(1*) C(1*) C(13*) 45(1) yes
C(8*) Pd(1*) C(2*) C(16*) 87.6(8) yes
C(8*) Pd(1*) C(7*) C(12*) -117(1) yes
C(8*) C(7*) C(12*) C(11*) 2(1) yes
C(8*) C(9*) C(10*) C(11*) 2(2) yes
C(13*) C(1*) C(2*) C(16*) 1(1) yes
C(13*) C(14*) C(15*) C(16*) -2(2) yes
C(12*) C(7*) C(8*) C(9*) -2(1) yes
C(12*) C(11*) C(10*) C(9*) -2(2) yes
C(12*) C(11*) C(10*) C(9*) -2(2) yes
